data_4336854
loop_
_publ_author_name
'Niko Fischer'
'Manuel Joas'
'Thomas M. Klap\"otke'
'J\"org Stierstorfer'

_publ_contact_author_address
;
Department Chemie
Ludwig-Maximilians Universit\"at
Butenandtstra\&se 5-13 (Haus D)
D-81377 M\"unchen
Bundesrepublik Deutschland
;
_publ_contact_author_email tmk@cup.uni-muenchen.de
_publ_contact_author_fax '+49 89 2180 77492'
_publ_contact_author_name 'Thomas M. Klapo\"tke'
_publ_contact_author_phone '+49 89 2180 77491'
_publ_section_title
;
 Transition Metal Complexes of 3-Amino-1-nitroguanidine as Laser Ignitible
 Primary Explosives: Structures and Properties
;
_journal_name_full 'Inorganic Chemistry'
_journal_page_first 13791
_journal_page_last 13802
_journal_paper_doi 10.1021/ic402038x
_journal_volume 52
_journal_year 2013
_chemical_formula_moiety 'C2 H10 Cl2 N10 Ni O4, 2(H2 O) '
_chemical_formula_sum 'C2 H14 Cl2 N10 Ni O6'
_chemical_formula_weight 403.84
_chemical_name_common Ni(ANG)2(Cl)2(H2O)2
_chemical_name_systematic 'Bis(3-amino-1-nitroguanidine)nickel(II) chloride dihydrate'
_space_group_IT_number 14
_symmetry_cell_setting monoclinic
_symmetry_Int_Tables_number 14
_symmetry_space_group_name_Hall '-P 2yn'
_symmetry_space_group_name_H-M 'P 1 21/n 1'
_atom_sites_solution_hydrogens difmap
_atom_sites_solution_primary direct
_atom_sites_solution_secondary difmap
_audit_author_name 'Joerg Stierstorfer'
_audit_creation_date
;
'Thu Mar 15 04:21:35 2012'
;
_audit_creation_method
;
CrysAlisPro, Oxford Diffraction Ltd.,
Version 1.171.35.11 (release 16-05-2011 CrysAlis171 .NET)
(compiled May 16 2011,17:55:39)
;
_audit_update_record 30.08.2012
_cell_angle_alpha 90.00
_cell_angle_beta 119.253(4)
_cell_angle_gamma 90.00
_cell_formula_units_Z 2
_cell_length_a 7.7086(2)
_cell_length_b 13.0721(3)
_cell_length_c 7.8241(2)
_cell_measurement_reflns_used 5511
_cell_measurement_temperature 173(2)
_cell_measurement_theta_max 32.3839
_cell_measurement_theta_min 4.3082
_cell_volume 687.87(4)
_computing_cell_refinement
;
CrysAlisPro, Agilent Technologies,
Version 1.171.35.11 (release 16-05-2011 CrysAlis171 .NET)
(compiled May 16 2011,17:55:39)
;
_computing_data_collection
;
CrysAlisPro, Agilent Technologies,
Version 1.171.35.11 (release 16-05-2011 CrysAlis171 .NET)
(compiled May 16 2011,17:55:39)
;
_computing_data_reduction
;
CrysAlisPro, Agilent Technologies,
Version 1.171.35.11 (release 16-05-2011 CrysAlis171 .NET)
(compiled May 16 2011,17:55:39)
;
_computing_molecular_graphics
;
'ORTEP (M. N. Burnett, C. K. Johnson, ORTEP-III: Oak Ridge Thermal Ellipsoid
;
_computing_publication_material 'PLATON (A. L. Spek, Acta Crystallogr, Sect. A, 1990, 46, C34, 1995 version).'
_computing_structure_refinement 'SHELXL-97 (Sheldrick, 1997)'
_computing_structure_solution SIR-92
_diffrn_ambient_temperature 173
_diffrn_detector_area_resol_mean 15.9809
_diffrn_measured_fraction_theta_full 0.996
_diffrn_measured_fraction_theta_max 0.996
_diffrn_measurement_device 'CCD camera on \k-goniostat'
_diffrn_measurement_device_type 'Xcalibur, Sapphire3'
_diffrn_measurement_method '\w scans'
_diffrn_orient_matrix_UB_11 -0.0644328000
_diffrn_orient_matrix_UB_12 -0.0416589000
_diffrn_orient_matrix_UB_13 -0.0486053000
_diffrn_orient_matrix_UB_21 -0.0164647000
_diffrn_orient_matrix_UB_22 -0.0066889000
_diffrn_orient_matrix_UB_23 0.0809262000
_diffrn_orient_matrix_UB_31 -0.0818438000
_diffrn_orient_matrix_UB_32 0.0341120000
_diffrn_orient_matrix_UB_33 -0.0434641000
_diffrn_radiation_collimation 0.5
_diffrn_radiation_monochromator graphite
_diffrn_radiation_source 'Enhance (Mo) x-ray Source'
_diffrn_radiation_type 'Mo K\a'
_diffrn_radiation_wavelength 0.71073
_diffrn_reflns_av_R_equivalents 0.0206
_diffrn_reflns_av_sigmaI/netI 0.0135
_diffrn_reflns_limit_h_max 9
_diffrn_reflns_limit_h_min -9
_diffrn_reflns_limit_k_max 15
_diffrn_reflns_limit_k_min -15
_diffrn_reflns_limit_l_max 9
_diffrn_reflns_limit_l_min -9
_diffrn_reflns_number 6505
_diffrn_reflns_theta_full 25.50
_diffrn_reflns_theta_max 25.50
_diffrn_reflns_theta_min 4.32
_diffrn_source_current 40
_diffrn_source_type 'Spellman generator'
_diffrn_source_voltage 50
_exptl_absorpt_coefficient_mu 1.846
_exptl_absorpt_correction_T_max 0.8369
_exptl_absorpt_correction_T_min 0.7091
_exptl_absorpt_correction_type multi-scan
_exptl_absorpt_process_details
;
CrysAlisPro, Agilent Technologies,
Version 1.171.35.11 (release 16-05-2011 CrysAlis171 .NET)
(compiled May 16 2011,17:55:39)
empirical absorption correction using spherical harmonics,
 implemented in SCALE3 ABSPACK scaling algorithm.
;
_exptl_crystal_colour green
_exptl_crystal_density_diffrn 1.950
_exptl_crystal_description block
_exptl_crystal_F_000 412
_exptl_crystal_size_max 0.20
_exptl_crystal_size_mid 0.15
_exptl_crystal_size_min 0.10
_refine_diff_density_max 0.263
_refine_diff_density_min -0.256
_refine_diff_density_rms 0.047
_refine_ls_extinction_method none
_refine_ls_goodness_of_fit_ref 1.060
_refine_ls_hydrogen_treatment refall
_refine_ls_matrix_type full
_refine_ls_number_parameters 125
_refine_ls_number_reflns 1285
_refine_ls_number_restraints 0
_refine_ls_restrained_S_all 1.060
_refine_ls_R_factor_all 0.0188
_refine_ls_R_factor_gt 0.0171
_refine_ls_shift/su_max 0.001
_refine_ls_shift/su_mean 0.000
_refine_ls_structure_factor_coef Fsqd
_refine_ls_weighting_details 'calc w=1/[\s^2^(Fo^2^)+(0.0174P)^2^+0.4489P] where P=(Fo^2^+2Fc^2^)/3'
_refine_ls_weighting_scheme calc
_refine_ls_wR_factor_gt 0.0414
_refine_ls_wR_factor_ref 0.0424
_reflns_number_gt 1216
_reflns_number_total 1285
_reflns_threshold_expression >2sigma(I)
_cod_data_source_file ic402038x_si_002_13.cif
_cod_data_source_block hx137
_cod_original_cell_volume 687.87(3)
_cod_original_sg_symbol_Hall -P2yn
_cod_database_code 4336854

loop_
_symmetry_equiv_pos_as_xyz
'x, y, z'
'-x+1/2, y+1/2, -z+1/2'
'-x, -y, -z'
'x-1/2, -y-1/2, z-1/2'

loop_
_atom_site_label
_atom_site_type_symbol
_atom_site_fract_x
_atom_site_fract_y
_atom_site_fract_z
_atom_site_U_iso_or_equiv
_atom_site_adp_type
_atom_site_occupancy
_atom_site_symmetry_multiplicity
_atom_site_calc_flag
_atom_site_refinement_flags
Ni1 Ni 0.5000 0.0000 0.5000 0.01141(9) Uani 1 2 d S
Cl1 Cl 0.77216(5) -0.09201(3) 0.48787(5) 0.01769(10) Uani 1 1 d .
O1 O 0.79492(19) 0.18357(9) 0.69681(17) 0.0303(3) Uani 1 1 d .
O2 O 0.93083(18) 0.15615(9) 1.00731(16) 0.0253(3) Uani 1 1 d .
N1 N 0.4772(2) -0.11736(10) 0.66460(18) 0.0147(3) Uani 1 1 d .
N2 N 0.58916(19) -0.09713(10) 0.86843(19) 0.0168(3) Uani 1 1 d .
N3 N 0.8213(2) -0.00377(12) 1.1232(2) 0.0203(3) Uani 1 1 d .
N4 N 0.69889(18) 0.04610(9) 0.78688(18) 0.0137(3) Uani 1 1 d .
N5 N 0.81325(19) 0.13162(10) 0.83570(19) 0.0169(3) Uani 1 1 d .
C1 C 0.7092(2) -0.01598(11) 0.9322(2) 0.0137(3) Uani 1 1 d .
O3 O 0.3758(2) 0.24999(10) 0.85992(19) 0.0251(3) Uani 1 1 d .
H1A H 0.357(3) -0.1305(13) 0.637(3) 0.018(5) Uiso 1 1 d .
H3B H 0.895(3) 0.0432(16) 1.163(3) 0.022(5) Uiso 1 1 d .
H1B H 0.525(3) -0.1738(16) 0.642(3) 0.031(5) Uiso 1 1 d .
H2 H 0.598(3) -0.1426(15) 0.946(3) 0.022(5) Uiso 1 1 d .
H31 H 0.357(3) 0.2240(17) 0.763(3) 0.033(6) Uiso 1 1 d .
H3A H 0.804(3) -0.0421(16) 1.197(3) 0.030(6) Uiso 1 1 d .
H32 H 0.473(4) 0.2850(19) 0.897(3) 0.045(7) Uiso 1 1 d .

loop_
_atom_site_aniso_label
_atom_site_aniso_U_11
_atom_site_aniso_U_22
_atom_site_aniso_U_33
_atom_site_aniso_U_23
_atom_site_aniso_U_13
_atom_site_aniso_U_12
Ni1 0.01250(15) 0.00964(14) 0.01056(14) 0.00056(10) 0.00446(11) -0.00050(9)
Cl1 0.01662(19) 0.01945(19) 0.01683(18) 0.00017(14) 0.00805(15) 0.00375(14)
O1 0.0399(7) 0.0218(6) 0.0184(6) 0.0037(5) 0.0059(5) -0.0150(5)
O2 0.0296(6) 0.0236(6) 0.0156(6) -0.0060(5) 0.0056(5) -0.0101(5)
N1 0.0141(7) 0.0136(6) 0.0138(6) -0.0004(5) 0.0049(5) -0.0011(5)
N2 0.0197(7) 0.0161(7) 0.0116(6) 0.0040(5) 0.0051(5) -0.0030(5)
N3 0.0221(8) 0.0230(8) 0.0136(7) 0.0008(6) 0.0070(6) -0.0050(6)
N4 0.0139(6) 0.0112(6) 0.0137(6) -0.0006(5) 0.0049(5) -0.0018(5)
N5 0.0170(7) 0.0141(6) 0.0168(7) -0.0023(5) 0.0060(5) -0.0021(5)
C1 0.0119(7) 0.0157(7) 0.0144(7) 0.0009(6) 0.0070(6) 0.0032(5)
O3 0.0312(7) 0.0260(7) 0.0180(6) -0.0031(5) 0.0118(6) -0.0116(5)

loop_
_atom_type_symbol
_atom_type_description
_atom_type_scat_dispersion_real
_atom_type_scat_dispersion_imag
_atom_type_scat_source
C C 0.0033 0.0016 'International Tables Vol C Tables 4.2.6.8 and 6.1.1.4'
Cl Cl 0.1484 0.1585 'International Tables Vol C Tables 4.2.6.8 and 6.1.1.4'
N N 0.0061 0.0033 'International Tables Vol C Tables 4.2.6.8 and 6.1.1.4'
Ni Ni 0.3393 1.1124 'International Tables Vol C Tables 4.2.6.8 and 6.1.1.4'
O O 0.0106 0.0060 'International Tables Vol C Tables 4.2.6.8 and 6.1.1.4'
H H 0.0000 0.0000 'International Tables Vol C Tables 4.2.6.8 and 6.1.1.4'

loop_
_geom_angle_atom_site_label_1
_geom_angle_atom_site_label_2
_geom_angle_atom_site_label_3
_geom_angle
_geom_angle_site_symmetry_1
_geom_angle_site_symmetry_3
N1 Ni1 N1 180.00(5) 3_656 .
N1 Ni1 N4 102.34(5) 3_656 .
N1 Ni1 N4 77.66(5) . .
N1 Ni1 N4 77.66(5) 3_656 3_656
N1 Ni1 N4 102.34(5) . 3_656
N4 Ni1 N4 180.0 . 3_656
N1 Ni1 Cl1 89.71(4) 3_656 3_656
N1 Ni1 Cl1 90.29(4) . 3_656
N4 Ni1 Cl1 90.54(3) . 3_656
N4 Ni1 Cl1 89.46(3) 3_656 3_656
N1 Ni1 Cl1 90.29(4) 3_656 .
N1 Ni1 Cl1 89.71(4) . .
N4 Ni1 Cl1 89.46(3) . .
N4 Ni1 Cl1 90.54(3) 3_656 .
Cl1 Ni1 Cl1 180.0 3_656 .
N2 N1 Ni1 111.84(9) . .
N2 N1 H1A 108.0(12) . .
Ni1 N1 H1A 113.7(12) . .
N2 N1 H1B 107.4(13) . .
Ni1 N1 H1B 109.1(13) . .
H1A N1 H1B 106.6(18) . .
C1 N2 N1 119.91(13) . .
C1 N2 H2 120.3(13) . .
N1 N2 H2 118.4(13) . .
C1 N3 H3B 119.3(14) . .
C1 N3 H3A 118.7(15) . .
H3B N3 H3A 122(2) . .
N5 N4 C1 119.26(12) . .
N5 N4 Ni1 124.95(9) . .
C1 N4 Ni1 115.79(9) . .
O1 N5 O2 121.45(13) . .
O1 N5 N4 115.32(12) . .
O2 N5 N4 123.23(13) . .
N3 C1 N2 118.04(14) . .
N3 C1 N4 127.57(14) . .
N2 C1 N4 114.39(13) . .
H31 O3 H32 107(2) . .

loop_
_geom_bond_atom_site_label_1
_geom_bond_atom_site_label_2
_geom_bond_distance
_geom_bond_site_symmetry_2
Ni1 N1 2.0651(13) 3_656
Ni1 N1 2.0651(13) .
Ni1 N4 2.0949(12) .
Ni1 N4 2.0949(12) 3_656
Ni1 Cl1 2.4600(4) 3_656
Ni1 Cl1 2.4600(4) .
O1 N5 1.2296(17) .
O2 N5 1.2401(17) .
N1 N2 1.4188(18) .
N1 H1A 0.86(2) .
N1 H1B 0.88(2) .
N2 C1 1.334(2) .
N2 H2 0.83(2) .
N3 C1 1.320(2) .
N3 H3B 0.79(2) .
N3 H3A 0.82(2) .
N4 N5 1.3579(17) .
N4 C1 1.3673(19) .
O3 H31 0.78(2) .
O3 H32 0.80(3) .

loop_
_geom_hbond_atom_site_label_D
_geom_hbond_atom_site_label_H
_geom_hbond_atom_site_label_A
_geom_hbond_distance_DH
_geom_hbond_distance_HA
_geom_hbond_distance_DA
_geom_hbond_angle_DHA
_geom_hbond_site_symmetry_A
N1 H1A O3 0.86(2) 2.39(2) 3.1521(19) 148.3(16) 2_546
N3 H3B O2 0.79(2) 2.02(2) 2.580(2) 127.8(18) .
N3 H3B Cl1 0.79(2) 2.76(2) 3.3659(15) 135.6(17) 3_757
N1 H1B O1 0.88(2) 2.30(2) 3.0286(18) 140.3(17) 2_646
N1 H1B O2 0.88(2) 2.61(2) 3.4655(18) 164.5(18) 2_646
N2 H2 O3 0.83(2) 2.01(2) 2.8322(18) 178.2(19) 3_657
O3 H31 Cl1 0.78(2) 2.43(2) 3.1523(14) 155(2) 3_656
N3 H3A Cl1 0.82(2) 2.50(2) 3.2664(15) 157.0(19) 1_556
O3 H32 Cl1 0.80(3) 2.35(3) 3.1450(14) 171(2) 2_656

loop_
_geom_torsion_atom_site_label_1
_geom_torsion_atom_site_label_2
_geom_torsion_atom_site_label_3
_geom_torsion_atom_site_label_4
_geom_torsion
_geom_torsion_site_symmetry_1
N4 Ni1 N1 N2 5.09(10) .
N4 Ni1 N1 N2 -174.91(10) 3_656
Cl1 Ni1 N1 N2 -85.40(10) 3_656
Cl1 Ni1 N1 N2 94.60(10) .
Ni1 N1 N2 C1 -7.42(17) .
N1 Ni1 N4 N5 -2.26(12) 3_656
N1 Ni1 N4 N5 177.74(12) .
Cl1 Ni1 N4 N5 -92.09(11) 3_656
Cl1 Ni1 N4 N5 87.91(11) .
N1 Ni1 N4 C1 177.16(10) 3_656
N1 Ni1 N4 C1 -2.84(10) .
Cl1 Ni1 N4 C1 87.34(10) 3_656
Cl1 Ni1 N4 C1 -92.66(10) .
C1 N4 N5 O1 -179.74(13) .
Ni1 N4 N5 O1 -0.34(18) .
C1 N4 N5 O2 1.2(2) .
Ni1 N4 N5 O2 -179.36(11) .
N1 N2 C1 N3 -175.36(13) .
N1 N2 C1 N4 5.1(2) .
N5 N4 C1 N3 -0.2(2) .
Ni1 N4 C1 N3 -179.70(13) .
N5 N4 C1 N2 179.21(13) .
Ni1 N4 C1 N2 -0.25(16) .
